data_7714843
loop_
_publ_author_name
'Donnelly, Laurie J.'
'Lin, Jian-Bin'
'Gelfand, Benjamin S.'
'Chang, Chia Yun'
'Piers, Warren E.'

_publ_section_title
;
 Ruthenium polyhydrides supported by rigid PCP pincer ligands: dynamic
 behaviour and reactions with CO<sub>2</sub>.
;
_journal_issue 4
_journal_name_full 'Dalton transactions (Cambridge, England : 2003)'
_journal_page_first 1862
_journal_page_last 1869
_journal_paper_doi 10.1039/d3dt04014c
_journal_volume 53
_journal_year 2024
_chemical_formula_moiety 'C65 H102 N4 O3 P4 Ru2'
_chemical_formula_sum 'C65 H102 N4 O3 P4 Ru2'
_chemical_formula_weight 1313.52
_space_group_crystal_system monoclinic
_space_group_IT_number 15
_space_group_name_Hall '-I 2ya'
_space_group_name_H-M_alt 'I 1 2/a 1'
_atom_sites_solution_hydrogens mixed
_atom_sites_solution_primary dual
_audit_creation_date 2020-09-01
_audit_creation_method
;
Olex2 1.2
(compiled 2018.05.29 svn.r3508 for OlexSys, GUI svn.r5506)
;
_audit_update_record
;
2023-11-20 deposited with the CCDC.	2023-12-26 downloaded from the CCDC.
;
_cell_angle_alpha 90
_cell_angle_beta 107.262(2)
_cell_angle_gamma 90
_cell_formula_units_Z 4
_cell_length_a 22.9521(16)
_cell_length_b 16.3988(9)
_cell_length_c 25.3602(10)
_cell_measurement_reflns_used 9778
_cell_measurement_temperature 173
_cell_measurement_theta_max 66.895
_cell_measurement_theta_min 3.254
_cell_volume 9115.3(9)
_computing_cell_refinement 'SAINT V8.40A (Bruker, 2016)'
_computing_data_reduction 'SAINT V8.40A (Bruker, 2016)'
_computing_molecular_graphics 'Olex2 (Dolomanov et al., 2009)'
_computing_publication_material 'Olex2 (Dolomanov et al., 2009)'
_computing_structure_refinement 'ShelXL (Sheldrick, 2015)'
_computing_structure_solution 'ShelXT (Sheldrick, 2015)'
_diffrn_ambient_temperature 173.0
_diffrn_measured_fraction_theta_full 0.990
_diffrn_measured_fraction_theta_max 0.990
_diffrn_measurement_device_type 'Bruker APEX-II CCD'
_diffrn_measurement_method '\f and \w scans'
_diffrn_radiation_type CuK\a
_diffrn_radiation_wavelength 1.54178
_diffrn_reflns_av_R_equivalents 0.0391
_diffrn_reflns_av_unetI/netI 0.0346
_diffrn_reflns_Laue_measured_fraction_full 0.990
_diffrn_reflns_Laue_measured_fraction_max 0.990
_diffrn_reflns_limit_h_max 27
_diffrn_reflns_limit_h_min -27
_diffrn_reflns_limit_k_max 18
_diffrn_reflns_limit_k_min -19
_diffrn_reflns_limit_l_max 30
_diffrn_reflns_limit_l_min -29
_diffrn_reflns_number 31623
_diffrn_reflns_point_group_measured_fraction_full 0.990
_diffrn_reflns_point_group_measured_fraction_max 0.990
_diffrn_reflns_theta_full 67.046
_diffrn_reflns_theta_max 67.046
_diffrn_reflns_theta_min 3.255
_diffrn_standards_number 0
_exptl_absorpt_coefficient_mu 3.600
_exptl_absorpt_correction_T_max 0.7528
_exptl_absorpt_correction_T_min 0.6113
_exptl_absorpt_correction_type multi-scan
_exptl_absorpt_process_details
'SADABS-2016/2 (Bruker,2016/2) was used for absorption correction. wR2(int) was 0.0733 before and 0.0476 after correction. The Ratio of minimum to maximum transmission is 0.8120. The \l/2 correction factor is Not present.'
_exptl_crystal_colour gold
_exptl_crystal_density_diffrn 0.957
_exptl_crystal_description block
_exptl_crystal_F_000 2768
_exptl_crystal_size_max 0.337
_exptl_crystal_size_mid 0.224
_exptl_crystal_size_min 0.167
_refine_diff_density_max 1.696
_refine_diff_density_min -0.361
_refine_diff_density_rms 0.144
_refine_ls_extinction_method none
_refine_ls_goodness_of_fit_ref 1.067
_refine_ls_hydrogen_treatment mixed
_refine_ls_matrix_type full
_refine_ls_number_parameters 417
_refine_ls_number_reflns 8059
_refine_ls_number_restraints 164
_refine_ls_restrained_S_all 1.063
_refine_ls_R_factor_all 0.0881
_refine_ls_R_factor_gt 0.0767
_refine_ls_shift/su_max 0.001
_refine_ls_shift/su_mean 0.000
_refine_ls_structure_factor_coef Fsqd
_refine_ls_weighting_details 'w=1/[\s^2^(Fo^2^)+(0.1244P)^2^+28.6225P] where P=(Fo^2^+2Fc^2^)/3'
_refine_ls_weighting_scheme calc
_refine_ls_wR_factor_gt 0.2045
_refine_ls_wR_factor_ref 0.2204
_reflns_Friedel_coverage 0.000
_reflns_number_gt 6697
_reflns_number_total 8059
_reflns_threshold_expression 'I > 2\s(I)'
_cod_data_source_file d3dt04014c2.cif
_cod_data_source_block ld137_sq
_cod_depositor_comments 'Adding full bibliography for 7714837--7714844.cif.'
_cod_database_code 7714843
_shelx_shelxl_version_number 2018/3
_shelx_space_group_comment
;
The symmetry employed for this shelxl refinement is uniquely defined
by the following loop, which should always be used as a source of
symmetry information in preference to the above space-group names.
They are only intended as comments.
;
_shelx_estimated_absorpt_t_max 0.585
_shelx_estimated_absorpt_t_min 0.377
_olex2_refinement_description
;
1. Fixed Uiso
 At 1.2 times of:
  All C(H) groups
 At 1.5 times of:
  All C(H,H,H) groups, All O(H) groups
2. Restrained distances
 N2A-C9 \\sim N2-C9
 with sigma of 0.02
 N2-C26 \\sim N2A-C26A \\sim N2A-C25A \\sim N2-C25
 with sigma of 0.02
 C9-C25 \\sim C9-C25A \\sim C9-C26 \\sim C9-C26A
 with sigma of 0.04
 C8-N2 \\sim C8-N2A \\sim C10-N2 \\sim C10-N2A
 with sigma of 0.04
 C25-C26 \\sim C25A-C26A
 with sigma of 0.04
3. Uiso/Uaniso restraints and constraints
O1 \\sim O2 \\sim O3 \\sim C33: within 3A with sigma of 0.01 and sigma for
terminal atoms of 0.02
N2 \\sim C25 \\sim C26 \\sim N2A \\sim C25A \\sim C26A: within 3A with sigma of
0.01 and sigma for terminal atoms of 0.02
4. Rigid body (RIGU) restrains
 N2, C25, C26
 with sigma for 1-2 distances of 0.002 and sigma for 1-3 distances of 0.002
 N2A, C25A, C26A
 with sigma for 1-2 distances of 0.002 and sigma for 1-3 distances of 0.002
5. Others
 Sof(N2A)=Sof(C25A)=Sof(H25D)=Sof(H25E)=Sof(H25F)=Sof(C26A)=Sof(H26D)=
 Sof(H26E)=Sof(H26F)=1-FVAR(1)
 Sof(N2)=Sof(C25)=Sof(H25A)=Sof(H25B)=Sof(H25C)=Sof(C26)=Sof(H26A)=Sof(H26B)=
 Sof(H26C)=FVAR(1)
 Fixed Sof: O1(0.5) O2(0.5) O3(0.5) C33(0.5)
6.a Ternary CH refined with riding coordinates:
 C16(H16), C19(H19), C28(H28), C31(H31)
6.b Aromatic/amide H refined with riding coordinates:
 C2(H2), C4(H4), C8(H8), C10(H10)
6.c Idealised Me refined as rotating group:
 C15(H15A,H15B,H15C), C17(H17A,H17B,H17C), C18(H18A,H18B,H18C), C20(H20A,H20B,
 H20C), C21(H21A,H21B,H21C), C22(H22A,H22B,H22C), C23(H23A,H23B,H23C), C24(H24A,
 H24B,H24C), C25(H25A,H25B,H25C), C26(H26A,H26B,H26C), C27(H27A,H27B,H27C),
 C29(H29A,H29B,H29C), C30(H30A,H30B,H30C), C32(H32A,H32B,H32C), C25A(H25D,H25E,
 H25F), C26A(H26D,H26E,H26F)
;
_platon_squeeze_void_probe_radius 1.20
_olex2_submission_special_instructions 'No special instructions were received'

loop_
_space_group_symop_operation_xyz
'x, y, z'
'-x+1/2, y, -z'
'x+1/2, y+1/2, z+1/2'
'-x+1, y+1/2, -z+1/2'
'-x, -y, -z'
'x-1/2, -y, z'
'-x+1/2, -y+1/2, -z+1/2'
'x, -y+1/2, z+1/2'

loop_
_atom_site_label
_atom_site_type_symbol
_atom_site_fract_x
_atom_site_fract_y
_atom_site_fract_z
_atom_site_U_iso_or_equiv
_atom_site_adp_type
_atom_site_occupancy
_atom_site_site_symmetry_order
_atom_site_calc_flag
_atom_site_refinement_flags_posn
_atom_site_refinement_flags_adp
_atom_site_refinement_flags_occupancy
_atom_site_disorder_assembly
_atom_site_disorder_group
Ru1 Ru 0.33426(2) 0.63556(3) 0.31625(2) 0.06315(19) Uani 1 1 d . . . . .
P1 P 0.33195(6) 0.66924(9) 0.40321(5) 0.0564(3) Uani 1 1 d . . . . .
P2 P 0.35727(7) 0.59009(9) 0.23917(6) 0.0649(4) Uani 1 1 d . . . . .
O1 O 0.2427(5) 0.6728(8) 0.2682(4) 0.083(2) Uani 0.5 1 d . U P A -1
O2 O 0.3172(4) 0.7629(5) 0.2814(3) 0.0691(18) Uani 0.5 1 d . U P A -1
O3 O 0.2361(5) 0.7851(8) 0.2151(4) 0.091(2) Uani 0.5 1 d . U P A -1
H H 0.323(4) 0.532(6) 0.327(4) 0.137 Uiso 1 1 d R . . . .
N1 N 0.5111(2) 0.6147(3) 0.5861(2) 0.0669(11) Uani 1 1 d . . . . .
N2 N 0.5639(8) 0.449(2) 0.2401(9) 0.104(4) Uani 0.60(6) 1 d D U P B 1
C1 C 0.4081(2) 0.6409(3) 0.4450(2) 0.0528(11) Uani 1 1 d . . . . .
C2 C 0.4293(2) 0.6393(3) 0.5022(2) 0.0537(11) Uani 1 1 d . . . . .
H2 H 0.402247 0.651254 0.523169 0.064 Uiso 1 1 calc R . . . .
C3 C 0.4905(2) 0.6202(3) 0.5295(2) 0.0574(12) Uani 1 1 d . . . . .
C4 C 0.5294(2) 0.6081(3) 0.4961(2) 0.0577(12) Uani 1 1 d . . . . .
H4 H 0.571424 0.597413 0.513631 0.069 Uiso 1 1 calc R . . . .
C5 C 0.5089(2) 0.6111(3) 0.4391(2) 0.0553(11) Uani 1 1 d . . . . .
C6 C 0.5540(2) 0.6093(4) 0.4049(2) 0.0646(13) Uani 1 1 d . . . . .
C7 C 0.5234(2) 0.5718(3) 0.3485(2) 0.0604(12) Uani 1 1 d . . . . .
C8 C 0.5579(3) 0.5310(4) 0.3195(3) 0.0725(16) Uani 1 1 d D . . . .
H8 H 0.600555 0.524843 0.336290 0.087 Uiso 1 1 calc R . . . .
C9 C 0.5318(3) 0.4991(4) 0.2665(3) 0.0822(19) Uani 1 1 d D . . . .
C10 C 0.4701(3) 0.5135(4) 0.2406(2) 0.0759(17) Uani 1 1 d D . . . .
H10 H 0.451602 0.494501 0.204088 0.091 Uiso 1 1 calc R . . . .
C11 C 0.4355(3) 0.5559(3) 0.2686(2) 0.0652(14) Uani 1 1 d . . . . .
C12 C 0.4607(2) 0.5816(3) 0.3231(2) 0.0592(12) Uani 1 1 d . . . . .
C13 C 0.4184(2) 0.6160(3) 0.3525(2) 0.0585(12) Uani 1 1 d . . . . .
C14 C 0.4467(2) 0.6234(3) 0.4122(2) 0.0547(11) Uani 1 1 d . . . . .
C15 C 0.3765(4) 0.8236(5) 0.4001(3) 0.092(2) Uani 1 1 d . . . . .
H15A H 0.416771 0.804174 0.422053 0.138 Uiso 1 1 calc GR . . . .
H15B H 0.373304 0.882292 0.406002 0.138 Uiso 1 1 calc GR . . . .
H15C H 0.371253 0.813319 0.360844 0.138 Uiso 1 1 calc GR . . . .
C16 C 0.3275(3) 0.7790(4) 0.4174(2) 0.0656(14) Uani 1 1 d . . . . .
H16 H 0.287541 0.798609 0.392552 0.079 Uiso 1 1 calc R . . . .
C17 C 0.3292(3) 0.8031(4) 0.4760(3) 0.0772(16) Uani 1 1 d . . . . .
H17A H 0.297448 0.773370 0.486666 0.116 Uiso 1 1 calc GR . . . .
H17B H 0.322029 0.861911 0.477370 0.116 Uiso 1 1 calc GR . . . .
H17C H 0.369260 0.789654 0.501575 0.116 Uiso 1 1 calc GR . . . .
C18 C 0.2805(3) 0.5287(4) 0.4307(3) 0.0810(17) Uani 1 1 d . . . . .
H18A H 0.253254 0.503647 0.449415 0.122 Uiso 1 1 calc GR . . . .
H18B H 0.322315 0.509631 0.447848 0.122 Uiso 1 1 calc GR . . . .
H18C H 0.267362 0.513424 0.391612 0.122 Uiso 1 1 calc GR . . . .
C19 C 0.2783(2) 0.6208(4) 0.4359(2) 0.0653(14) Uani 1 1 d . . . . .
H19 H 0.290103 0.636041 0.475831 0.078 Uiso 1 1 calc R . . . .
C20 C 0.2143(3) 0.6518(5) 0.4076(3) 0.0806(18) Uani 1 1 d . . . . .
H20A H 0.210790 0.708513 0.418404 0.121 Uiso 1 1 calc GR . . . .
H20B H 0.184630 0.618108 0.418694 0.121 Uiso 1 1 calc GR . . . .
H20C H 0.206099 0.648653 0.367471 0.121 Uiso 1 1 calc GR . . . .
C21 C 0.4766(3) 0.6467(4) 0.6194(2) 0.0702(15) Uani 1 1 d . . . . .
H21A H 0.468580 0.704703 0.611101 0.105 Uiso 1 1 calc GR . . . .
H21B H 0.499535 0.640157 0.658457 0.105 Uiso 1 1 calc GR . . . .
H21C H 0.437770 0.617285 0.611641 0.105 Uiso 1 1 calc GR . . . .
C22 C 0.5748(3) 0.5967(5) 0.6132(3) 0.0824(18) Uani 1 1 d . . . . .
H22A H 0.587278 0.549644 0.595330 0.124 Uiso 1 1 calc GR . . . .
H22B H 0.580401 0.584159 0.652209 0.124 Uiso 1 1 calc GR . . . .
H22C H 0.599746 0.644053 0.610472 0.124 Uiso 1 1 calc GR . . . .
C23 C 0.5667(3) 0.7002(4) 0.3949(3) 0.0807(17) Uani 1 1 d . . . . .
H23A H 0.594184 0.703319 0.371807 0.121 Uiso 1 1 calc GR . . . .
H23B H 0.585834 0.726970 0.430361 0.121 Uiso 1 1 calc GR . . . .
H23C H 0.528228 0.727649 0.376120 0.121 Uiso 1 1 calc GR . . . .
C24 C 0.6145(2) 0.5676(5) 0.4358(3) 0.0782(17) Uani 1 1 d . . . . .
H24A H 0.606490 0.511573 0.445121 0.117 Uiso 1 1 calc GR . . . .
H24B H 0.634102 0.597869 0.469819 0.117 Uiso 1 1 calc GR . . . .
H24C H 0.641499 0.566968 0.412292 0.117 Uiso 1 1 calc GR . . . .
C25 C 0.6291(8) 0.4483(17) 0.2560(12) 0.102(4) Uani 0.60(6) 1 d D U P B 1
H25A H 0.644249 0.504553 0.260848 0.153 Uiso 0.60(6) 1 calc GR . P B 1
H25B H 0.642844 0.421586 0.227268 0.153 Uiso 0.60(6) 1 calc GR . P B 1
H25C H 0.644912 0.418574 0.290872 0.153 Uiso 0.60(6) 1 calc GR . P B 1
C26 C 0.5304(13) 0.4107(17) 0.1885(7) 0.107(4) Uani 0.60(6) 1 d D U P B 1
H26A H 0.493670 0.384499 0.192649 0.161 Uiso 0.60(6) 1 calc GR . P B 1
H26B H 0.556230 0.369597 0.178374 0.161 Uiso 0.60(6) 1 calc GR . P B 1
H26C H 0.518737 0.452204 0.159431 0.161 Uiso 0.60(6) 1 calc GR . P B 1
C27 C 0.4098(4) 0.7334(5) 0.2194(3) 0.097(2) Uani 1 1 d . . . . .
H27A H 0.400567 0.749707 0.253187 0.146 Uiso 1 1 calc GR . . . .
H27B H 0.407795 0.781192 0.195726 0.146 Uiso 1 1 calc GR . . . .
H27C H 0.450931 0.709925 0.228955 0.146 Uiso 1 1 calc GR . . . .
C28 C 0.3635(3) 0.6701(4) 0.1887(2) 0.0731(15) Uani 1 1 d . . . . .
H28 H 0.323124 0.698253 0.176343 0.088 Uiso 1 1 calc R . . . .
C29 C 0.3770(4) 0.6399(5) 0.1368(3) 0.091(2) Uani 1 1 d . . . . .
H29A H 0.415188 0.608801 0.147094 0.136 Uiso 1 1 calc GR . . . .
H29B H 0.380920 0.686657 0.114007 0.136 Uiso 1 1 calc GR . . . .
H29C H 0.343582 0.604811 0.115803 0.136 Uiso 1 1 calc GR . . . .
C30 C 0.3161(5) 0.4304(5) 0.2312(3) 0.115(3) Uani 1 1 d . . . . .
H30A H 0.358100 0.411289 0.247387 0.173 Uiso 1 1 calc GR . . . .
H30B H 0.291768 0.387188 0.208299 0.173 Uiso 1 1 calc GR . . . .
H30C H 0.298510 0.444673 0.260770 0.173 Uiso 1 1 calc GR . . . .
C31 C 0.3162(3) 0.5049(4) 0.1959(3) 0.0803(17) Uani 1 1 d . . . . .
H31 H 0.337678 0.490958 0.168068 0.096 Uiso 1 1 calc R . . . .
C32 C 0.2513(4) 0.5310(5) 0.1653(3) 0.098(2) Uani 1 1 d . . . . .
H32A H 0.229795 0.545435 0.192140 0.148 Uiso 1 1 calc GR . . . .
H32B H 0.229939 0.485916 0.142169 0.148 Uiso 1 1 calc GR . . . .
H32C H 0.252353 0.578310 0.142072 0.148 Uiso 1 1 calc GR . . . .
C33 C 0.2673(5) 0.7531(12) 0.2547(6) 0.074(3) Uani 0.5 1 d . U P A -1
N2A N 0.5718(11) 0.461(3) 0.2421(12) 0.104(4) Uani 0.40(6) 1 d D U P B 2
C25A C 0.6351(10) 0.453(3) 0.2733(16) 0.103(4) Uani 0.40(6) 1 d D U P B 2
H25D H 0.654780 0.506990 0.276854 0.154 Uiso 0.40(6) 1 calc GR . P B 2
H25E H 0.655333 0.415981 0.254229 0.154 Uiso 0.40(6) 1 calc GR . P B 2
H25F H 0.638189 0.431931 0.310091 0.154 Uiso 0.40(6) 1 calc GR . P B 2
C26A C 0.551(2) 0.432(3) 0.1866(9) 0.107(5) Uani 0.40(6) 1 d D U P B 2
H26D H 0.510772 0.406217 0.180287 0.161 Uiso 0.40(6) 1 calc GR . P B 2
H26E H 0.579810 0.392279 0.180374 0.161 Uiso 0.40(6) 1 calc GR . P B 2
H26F H 0.547098 0.477975 0.161002 0.161 Uiso 0.40(6) 1 calc GR . P B 2

loop_
_atom_site_aniso_label
_atom_site_aniso_U_11
_atom_site_aniso_U_22
_atom_site_aniso_U_33
_atom_site_aniso_U_23
_atom_site_aniso_U_13
_atom_site_aniso_U_12
Ru1 0.0596(3) 0.0813(3) 0.0510(3) 0.00387(18) 0.02008(19) 0.01367(19)
P1 0.0512(7) 0.0711(8) 0.0509(6) 0.0029(6) 0.0213(5) 0.0075(6)
P2 0.0781(9) 0.0691(9) 0.0509(7) 0.0054(6) 0.0241(6) 0.0136(7)
O1 0.075(5) 0.127(6) 0.050(4) -0.012(4) 0.024(4) 0.001(4)
O2 0.078(4) 0.087(5) 0.046(3) 0.013(3) 0.024(3) 0.020(4)
O3 0.093(5) 0.117(6) 0.064(5) 0.003(4) 0.025(4) 0.035(5)
N1 0.066(3) 0.076(3) 0.059(3) 0.005(2) 0.018(2) 0.016(2)
N2 0.123(6) 0.117(9) 0.091(5) 0.002(5) 0.062(5) 0.050(6)
C1 0.056(3) 0.055(3) 0.052(3) -0.001(2) 0.023(2) 0.001(2)
C2 0.055(3) 0.060(3) 0.050(3) -0.001(2) 0.021(2) 0.003(2)
C3 0.056(3) 0.058(3) 0.060(3) -0.004(2) 0.020(2) 0.001(2)
C4 0.051(3) 0.060(3) 0.061(3) 0.004(2) 0.017(2) 0.013(2)
C5 0.053(3) 0.054(3) 0.063(3) 0.004(2) 0.025(2) 0.008(2)
C6 0.056(3) 0.076(3) 0.069(3) 0.011(3) 0.030(3) 0.015(3)
C7 0.063(3) 0.063(3) 0.064(3) 0.015(2) 0.032(2) 0.015(2)
C8 0.074(3) 0.081(4) 0.076(4) 0.017(3) 0.043(3) 0.025(3)
C9 0.109(5) 0.080(4) 0.075(4) 0.018(3) 0.054(4) 0.039(4)
C10 0.105(5) 0.077(4) 0.056(3) 0.009(3) 0.039(3) 0.028(3)
C11 0.086(4) 0.063(3) 0.055(3) 0.011(2) 0.035(3) 0.016(3)
C12 0.066(3) 0.061(3) 0.060(3) 0.010(2) 0.033(2) 0.017(2)
C13 0.062(3) 0.069(3) 0.050(3) 0.003(2) 0.025(2) 0.011(2)
C14 0.055(3) 0.059(3) 0.053(3) 0.005(2) 0.021(2) 0.009(2)
C15 0.113(6) 0.079(4) 0.104(5) 0.012(4) 0.061(5) 0.000(4)
C16 0.065(3) 0.072(3) 0.066(3) 0.012(3) 0.028(3) 0.019(3)
C17 0.091(4) 0.071(4) 0.080(4) -0.008(3) 0.040(3) 0.004(3)
C18 0.076(4) 0.081(4) 0.089(4) 0.018(3) 0.029(3) -0.001(3)
C19 0.051(3) 0.096(4) 0.053(3) 0.002(3) 0.021(2) 0.001(3)
C20 0.049(3) 0.117(5) 0.078(4) 0.004(4) 0.022(3) 0.001(3)
C21 0.073(4) 0.082(4) 0.057(3) 0.007(3) 0.021(3) 0.008(3)
C22 0.081(4) 0.095(5) 0.065(4) 0.009(3) 0.012(3) 0.011(3)
C23 0.078(4) 0.080(4) 0.096(5) 0.004(3) 0.044(4) -0.003(3)
C24 0.052(3) 0.104(5) 0.084(4) 0.007(4) 0.029(3) 0.020(3)
C25 0.122(6) 0.118(8) 0.091(8) 0.000(8) 0.068(5) 0.056(6)
C26 0.130(8) 0.123(9) 0.091(5) -0.006(6) 0.068(6) 0.050(7)
C27 0.129(6) 0.077(4) 0.082(4) 0.014(4) 0.024(4) -0.006(4)
C28 0.091(4) 0.072(4) 0.060(3) 0.011(3) 0.029(3) 0.018(3)
C29 0.123(6) 0.098(5) 0.064(4) 0.019(3) 0.047(4) 0.026(4)
C30 0.162(8) 0.082(5) 0.083(5) 0.007(4) 0.008(5) -0.011(5)
C31 0.109(5) 0.069(4) 0.062(3) -0.002(3) 0.024(3) 0.006(3)
C32 0.101(5) 0.103(6) 0.081(5) -0.011(4) 0.012(4) 0.005(4)
C33 0.082(6) 0.112(6) 0.042(4) 0.004(4) 0.039(5) 0.012(6)
N2A 0.122(7) 0.121(9) 0.089(5) 0.002(6) 0.063(6) 0.051(7)
C25A 0.121(7) 0.121(9) 0.089(8) 0.007(9) 0.067(6) 0.052(7)
C26A 0.128(9) 0.131(10) 0.088(6) 0.000(7) 0.069(7) 0.046(9)

loop_
_atom_type_symbol
_atom_type_description
_atom_type_scat_dispersion_real
_atom_type_scat_dispersion_imag
_atom_type_scat_source
C C 0.0181 0.0091 'International Tables Vol C Tables 4.2.6.8 and 6.1.1.4'
H H 0.0000 0.0000 'International Tables Vol C Tables 4.2.6.8 and 6.1.1.4'
N N 0.0311 0.0180 'International Tables Vol C Tables 4.2.6.8 and 6.1.1.4'
O O 0.0492 0.0322 'International Tables Vol C Tables 4.2.6.8 and 6.1.1.4'
P P 0.2955 0.4335 'International Tables Vol C Tables 4.2.6.8 and 6.1.1.4'
Ru Ru 0.0552 3.2960 'International Tables Vol C Tables 4.2.6.8 and 6.1.1.4'

loop_
_geom_angle_atom_site_label_1
_geom_angle_atom_site_label_2
_geom_angle_atom_site_label_3
_geom_angle
_geom_angle_site_symmetry_1
_geom_angle_site_symmetry_3
_geom_angle_publ_flag
P1 Ru1 P2 167.34(5) . . ?
O1 Ru1 P1 100.2(2) . . ?
O1 Ru1 P2 92.4(2) . . ?
O1 Ru1 O2 59.7(4) . . ?
O2 Ru1 P1 95.92(19) . . ?
O2 Ru1 P2 91.38(18) . . ?
C13 Ru1 P1 83.40(15) . . ?
C13 Ru1 P2 84.27(15) . . ?
C13 Ru1 O1 171.3(3) . . ?
C13 Ru1 O2 112.2(3) . . ?
C1 P1 Ru1 101.99(16) . . ?
C1 P1 C16 103.6(3) . . ?
C1 P1 C19 106.3(2) . . ?
C16 P1 Ru1 116.23(18) . . ?
C16 P1 C19 104.4(3) . . ?
C19 P1 Ru1 122.4(2) . . ?
C11 P2 Ru1 101.52(17) . . ?
C11 P2 C28 103.3(3) . . ?
C11 P2 C31 106.2(3) . . ?
C28 P2 Ru1 116.1(2) . . ?
C31 P2 Ru1 123.0(2) . . ?
C31 P2 C28 104.6(3) . . ?
C33 O1 Ru1 90.5(7) . . ?
C33 O2 Ru1 97.3(11) . . ?
C33 O3 Ru1 146.2(10) . 7_565 ?
C3 N1 C21 121.2(5) . . ?
C3 N1 C22 119.6(5) . . ?
C21 N1 C22 117.1(5) . . ?
C9 N2 C25 121.5(12) . . ?
C9 N2 C26 118.3(11) . . ?
C25 N2 C26 118.8(10) . . ?
C2 C1 P1 126.5(4) . . ?
C2 C1 C14 121.7(5) . . ?
C14 C1 P1 111.8(4) . . ?
C1 C2 C3 120.6(5) . . ?
N1 C3 C2 120.8(5) . . ?
N1 C3 C4 122.2(5) . . ?
C2 C3 C4 117.0(5) . . ?
C5 C4 C3 122.7(5) . . ?
C4 C5 C6 120.8(5) . . ?
C4 C5 C14 119.8(4) . . ?
C14 C5 C6 119.1(5) . . ?
C5 C6 C23 105.4(5) . . ?
C5 C6 C24 112.3(5) . . ?
C7 C6 C5 109.8(5) . . ?
C7 C6 C23 106.8(5) . . ?
C7 C6 C24 113.2(5) . . ?
C24 C6 C23 108.9(5) . . ?
C8 C7 C6 120.7(5) . . ?
C12 C7 C6 120.7(4) . . ?
C12 C7 C8 118.4(5) . . ?
C9 C8 C7 122.4(6) . . ?
C8 C9 N2 122.9(9) . . ?
C10 C9 N2 118.6(9) . . ?
C10 C9 C8 118.3(5) . . ?
C10 C9 N2A 125.2(11) . . ?
N2A C9 C8 116.2(12) . . ?
C9 C10 C11 119.8(6) . . ?
C10 C11 P2 125.9(5) . . ?
C12 C11 P2 112.5(4) . . ?
C12 C11 C10 121.4(6) . . ?
C7 C12 C13 122.9(5) . . ?
C11 C12 C7 119.3(5) . . ?
C11 C12 C13 117.8(5) . . ?
C12 C13 Ru1 122.5(4) . . ?
C14 C13 Ru1 124.2(4) . . ?
C14 C13 C12 112.9(4) . . ?
C1 C14 C13 117.5(4) . . ?
C5 C14 C1 117.9(5) . . ?
C5 C14 C13 124.6(4) . . ?
C15 C16 P1 109.1(4) . . ?
C15 C16 C17 110.6(6) . . ?
C17 C16 P1 117.1(4) . . ?
C18 C19 P1 110.1(4) . . ?
C20 C19 P1 108.9(4) . . ?
C20 C19 C18 110.2(5) . . ?
C27 C28 P2 108.2(4) . . ?
C29 C28 P2 116.2(5) . . ?
C29 C28 C27 111.9(6) . . ?
C30 C31 P2 110.3(5) . . ?
C30 C31 C32 110.8(7) . . ?
C32 C31 P2 109.8(5) . . ?
O2 C33 O1 111.1(14) . . ?
O2 C33 O3 133.5(18) . . ?
O3 C33 O1 114.2(12) . . ?
C9 N2A C25A 118.9(15) . . ?
C9 N2A C26A 120.7(15) . . ?
C26A N2A C25A 120.3(15) . . ?

loop_
_geom_bond_atom_site_label_1
_geom_bond_atom_site_label_2
_geom_bond_distance
_geom_bond_site_symmetry_2
_geom_bond_publ_flag
Ru1 P1 2.2892(13) . ?
Ru1 P2 2.2954(14) . ?
Ru1 O1 2.180(10) . ?
Ru1 O2 2.256(8) . ?
Ru1 C13 1.903(5) . ?
P1 C1 1.815(5) . ?
P1 C16 1.845(6) . ?
P1 C19 1.855(5) . ?
P2 C11 1.816(6) . ?
P2 C28 1.867(6) . ?
P2 C31 1.853(7) . ?
O1 C33 1.51(2) . ?
O2 C33 1.157(14) . ?
O3 C33 1.17(2) . ?
N1 C3 1.375(7) . ?
N1 C21 1.418(7) . ?
N1 C22 1.449(8) . ?
N2 C9 1.401(11) . ?
N2 C25 1.430(12) . ?
N2 C26 1.449(12) . ?
C1 C2 1.387(7) . ?
C1 C14 1.414(7) . ?
C2 C3 1.404(7) . ?
C3 C4 1.415(7) . ?
C4 C5 1.381(7) . ?
C5 C6 1.535(7) . ?
C5 C14 1.402(7) . ?
C6 C7 1.523(8) . ?
C6 C23 1.556(9) . ?
C6 C24 1.537(7) . ?
C7 C8 1.402(7) . ?
C7 C12 1.399(7) . ?
C8 C9 1.399(10) . ?
C9 C10 1.394(9) . ?
C9 N2A 1.397(13) . ?
C10 C11 1.397(7) . ?
C11 C12 1.396(8) . ?
C12 C13 1.501(7) . ?
C13 C14 1.464(7) . ?
C15 C16 1.512(9) . ?
C16 C17 1.527(8) . ?
C18 C19 1.518(9) . ?
C19 C20 1.518(8) . ?
C27 C28 1.524(10) . ?
C28 C29 1.522(9) . ?
C30 C31 1.515(10) . ?
C31 C32 1.521(10) . ?
N2A C25A 1.438(14) . ?
N2A C26A 1.427(14) . ?

loop_
_platon_squeeze_void_nr
_platon_squeeze_void_average_x
_platon_squeeze_void_average_y
_platon_squeeze_void_average_z
_platon_squeeze_void_volume
_platon_squeeze_void_count_electrons
_platon_squeeze_void_content
1 -0.007 -0.016 0.434 3398 299 ' '
